data_7718721
loop_
_publ_author_name
'Riethmann, Melanie'
'F&#xf6;hrenbacher, Steffen A'
'Luz, Christian'
'Ignat'ev, Nikolai V.'
'Finze, Maik'
'Radius, Udo'

_publ_section_title
;
 Tris(pentafluoroethyl)difluorophosphorane for fluoride abstraction and
 ligand exchange reactions of N-heterocyclic carbene and cyclic
 alkyl(amino)carbene copper(I) fluorides.
;
_journal_issue 23
_journal_name_full 'Dalton transactions (Cambridge, England : 2003)'
_journal_page_first 9310
_journal_page_last 9328
_journal_paper_doi 10.1039/d5dt00904a
_journal_volume 54
_journal_year 2025
_chemical_formula_moiety 'C31 H46 Cu N2 S, C6 F18 P'
_chemical_formula_sum 'C37 H46 Cu F18 N2 P S'
_chemical_formula_weight 987.33
_space_group_crystal_system monoclinic
_space_group_IT_number 14
_space_group_name_Hall '-P 2yn'
_space_group_name_H-M_alt 'P 1 21/n 1'
_atom_sites_solution_hydrogens geom
_audit_creation_method SHELXL-2018/3
_audit_update_record
;
2025-04-16 deposited with the CCDC.	2025-05-15 downloaded from the CCDC.
;
_cell_angle_alpha 90
_cell_angle_beta 101.9160(10)
_cell_angle_gamma 90
_cell_formula_units_Z 4
_cell_length_a 15.3271(2)
_cell_length_b 16.1495(2)
_cell_length_c 17.9666(3)
_cell_measurement_reflns_used 19367
_cell_measurement_temperature 100.00(10)
_cell_measurement_theta_max 77.0400
_cell_measurement_theta_min 3.4980
_cell_volume 4351.35(11)
_computing_cell_refinement 'CrysAlisPro 1.171.40.61a (Rigaku OD, 2019)'
_computing_data_collection 'CrysAlisPro 1.171.40.61a (Rigaku OD, 2019)'
_computing_data_reduction 'CrysAlisPro 1.171.40.61a (Rigaku OD, 2019)'
_computing_molecular_graphics 'SHELXL-2018/3 (Sheldrick, 2018)'
_computing_publication_material 'SHELXL-2018/3 (Sheldrick, 2018)'
_computing_structure_refinement 'SHELXL-2018/3 (Sheldrick, 2018)'
_computing_structure_solution 'SHELXT 2014/5 (Sheldrick, 2014)'
_diffrn_ambient_temperature 100(2)
_diffrn_measured_fraction_theta_full 0.992
_diffrn_measured_fraction_theta_max 0.983
_diffrn_measurement_device_type 'XtaLAB Synergy, Dualflex, HyPix'
_diffrn_measurement_method '\w scans'
_diffrn_radiation_type CuK\a
_diffrn_radiation_wavelength 1.54184
_diffrn_reflns_av_R_equivalents 0.0328
_diffrn_reflns_av_unetI/netI 0.0290
_diffrn_reflns_Laue_measured_fraction_full 0.992
_diffrn_reflns_Laue_measured_fraction_max 0.983
_diffrn_reflns_limit_h_max 18
_diffrn_reflns_limit_h_min -19
_diffrn_reflns_limit_k_max 11
_diffrn_reflns_limit_k_min -20
_diffrn_reflns_limit_l_max 20
_diffrn_reflns_limit_l_min -22
_diffrn_reflns_number 33531
_diffrn_reflns_point_group_measured_fraction_full 0.992
_diffrn_reflns_point_group_measured_fraction_max 0.983
_diffrn_reflns_theta_full 72.000
_diffrn_reflns_theta_max 74.496
_diffrn_reflns_theta_min 3.456
_diffrn_source 'micro-focus sealed X-ray tube'
_exptl_absorpt_coefficient_mu 2.481
_exptl_absorpt_correction_T_max 1.000
_exptl_absorpt_correction_T_min 0.265
_exptl_absorpt_correction_type gaussian
_exptl_absorpt_process_details
;
CrysAlisPro 1.171.40.61a (Rigaku Oxford Diffraction, 2019)
Numerical absorption correction based on gaussian integration over
			a multifaceted crystal model
Empirical absorption correction using spherical harmonics,
 implemented in SCALE3 ABSPACK scaling algorithm.
;
_exptl_crystal_colour colourless
_exptl_crystal_density_diffrn 1.507
_exptl_crystal_description block
_exptl_crystal_F_000 2016
_exptl_crystal_size_max 0.362
_exptl_crystal_size_mid 0.193
_exptl_crystal_size_min 0.099
_refine_diff_density_max 1.802
_refine_diff_density_min -1.040
_refine_diff_density_rms 0.088
_refine_ls_extinction_method none
_refine_ls_goodness_of_fit_ref 1.053
_refine_ls_hydrogen_treatment constr
_refine_ls_matrix_type full
_refine_ls_number_parameters 551
_refine_ls_number_reflns 8751
_refine_ls_number_restraints 0
_refine_ls_restrained_S_all 1.053
_refine_ls_R_factor_all 0.0635
_refine_ls_R_factor_gt 0.0572
_refine_ls_shift/su_max 0.001
_refine_ls_shift/su_mean 0.000
_refine_ls_structure_factor_coef Fsqd
_refine_ls_weighting_details 'w=1/[\s^2^(Fo^2^)+(0.0814P)^2^+7.8891P] where P=(Fo^2^+2Fc^2^)/3'
_refine_ls_weighting_scheme calc
_refine_ls_wR_factor_gt 0.1531
_refine_ls_wR_factor_ref 0.1589
_reflns_Friedel_coverage 0.000
_reflns_number_gt 7643
_reflns_number_total 8751
_reflns_threshold_expression 'I > 2\s(I)'
_cod_data_source_file d5dt00904a2.cif
_cod_data_source_block compound_7
_cod_depositor_comments 'Adding full bibliography for 7718712--7718728.cif.'
_cod_original_sg_symbol_H-M 'P 21/n'
_cod_database_code 7718721
_shelx_shelxl_version_number 2018/3
_shelx_space_group_comment
;
The symmetry employed for this shelxl refinement is uniquely defined
by the following loop, which should always be used as a source of
symmetry information in preference to the above space-group names.
They are only intended as comments.
;

loop_
_space_group_symop_operation_xyz
'x, y, z'
'-x+1/2, y+1/2, -z+1/2'
'-x, -y, -z'
'x-1/2, -y-1/2, z-1/2'

loop_
_atom_site_label
_atom_site_type_symbol
_atom_site_fract_x
_atom_site_fract_y
_atom_site_fract_z
_atom_site_U_iso_or_equiv
_atom_site_adp_type
_atom_site_occupancy
_atom_site_site_symmetry_order
_atom_site_calc_flag
_atom_site_refinement_flags_posn
_atom_site_refinement_flags_adp
_atom_site_refinement_flags_occupancy
_atom_site_disorder_assembly
_atom_site_disorder_group
C1_1 C 0.19171(17) 0.72694(15) 0.37939(14) 0.0188(5) Uani 1 1 d . . . . .
N1_1 N 0.23465(14) 0.79321(13) 0.35836(12) 0.0180(4) Uani 1 1 d . . . . .
Cu1_1 Cu 0.09651(3) 0.72446(3) 0.43127(2) 0.02327(13) Uani 1 1 d . . . . .
C2_1 C 0.30400(18) 0.76905(17) 0.32443(15) 0.0230(5) Uani 1 1 d . . . . .
H2_1 H 0.343984 0.804334 0.305473 0.028 Uiso 1 1 calc R U . . .
N2_1 N 0.23400(14) 0.66079(13) 0.35699(12) 0.0188(4) Uani 1 1 d . . . . .
C3_1 C 0.30349(17) 0.68505(17) 0.32365(15) 0.0223(5) Uani 1 1 d . . . . .
H3_1 H 0.343057 0.649875 0.304059 0.027 Uiso 1 1 calc R U . . .
C4_1 C 0.21133(17) 0.87772(16) 0.37248(15) 0.0204(5) Uani 1 1 d . . . . .
C5_1 C 0.15178(18) 0.91925(17) 0.31548(15) 0.0231(5) Uani 1 1 d . . . . .
C6_1 C 0.1304(2) 1.00061(18) 0.33034(17) 0.0293(6) Uani 1 1 d . . . . .
H6_1 H 0.090357 1.031110 0.292815 0.035 Uiso 1 1 calc R U . . .
C7_1 C 0.1670(2) 1.03743(19) 0.39951(18) 0.0336(7) Uani 1 1 d . . . . .
H7_1 H 0.151958 1.093016 0.408738 0.040 Uiso 1 1 calc R U . . .
C8_1 C 0.2254(2) 0.99425(19) 0.45534(17) 0.0306(6) Uani 1 1 d . . . . .
H8_1 H 0.249661 1.020524 0.502358 0.037 Uiso 1 1 calc R U . . .
C9_1 C 0.24877(18) 0.91273(17) 0.44324(15) 0.0236(5) Uani 1 1 d . . . . .
C10_1 C 0.10987(19) 0.87881(18) 0.24002(15) 0.0254(6) Uani 1 1 d . . . . .
H10_1 H 0.144975 0.827889 0.234217 0.031 Uiso 1 1 calc R U . . .
C11_1 C 0.1124(2) 0.9355(2) 0.17259(17) 0.0338(7) Uani 1 1 d . . . . .
H11A_1 H 0.092373 0.904878 0.125071 0.051 Uiso 1 1 calc R U . . .
H11B_1 H 0.173548 0.955143 0.175448 0.051 Uiso 1 1 calc R U . . .
H11C_1 H 0.073018 0.983063 0.173949 0.051 Uiso 1 1 calc R U . . .
C12_1 C 0.0136(2) 0.8523(2) 0.24029(18) 0.0323(6) Uani 1 1 d . . . . .
H12A_1 H -0.012255 0.825383 0.191863 0.048 Uiso 1 1 calc R U . . .
H12B_1 H -0.021874 0.901135 0.247030 0.048 Uiso 1 1 calc R U . . .
H12C_1 H 0.013609 0.813375 0.282159 0.048 Uiso 1 1 calc R U . . .
C13_1 C 0.3136(2) 0.86602(19) 0.50382(16) 0.0276(6) Uani 1 1 d . . . . .
H13_1 H 0.328068 0.812428 0.481254 0.033 Uiso 1 1 calc R U . . .
C14_1 C 0.2715(3) 0.8460(3) 0.57201(19) 0.0451(8) Uani 1 1 d . . . . .
H14A_1 H 0.313149 0.812789 0.608910 0.068 Uiso 1 1 calc R U . . .
H14B_1 H 0.216193 0.814808 0.554670 0.068 Uiso 1 1 calc R U . . .
H14C_1 H 0.258214 0.897671 0.596072 0.068 Uiso 1 1 calc R U . . .
C15_1 C 0.4007(2) 0.9141(2) 0.52937(18) 0.0334(7) Uani 1 1 d . . . . .
H15A_1 H 0.444035 0.879364 0.563282 0.050 Uiso 1 1 calc R U . . .
H15B_1 H 0.389184 0.964307 0.556452 0.050 Uiso 1 1 calc R U . . .
H15C_1 H 0.424602 0.929445 0.484730 0.050 Uiso 1 1 calc R U . . .
C16_1 C 0.20919(16) 0.57652(16) 0.36983(15) 0.0191(5) Uani 1 1 d . . . . .
C17_1 C 0.24239(17) 0.54096(17) 0.44125(15) 0.0221(5) Uani 1 1 d . . . . .
C18_1 C 0.21739(19) 0.45978(18) 0.45235(17) 0.0268(6) Uani 1 1 d . . . . .
H18_1 H 0.239632 0.433279 0.499664 0.032 Uiso 1 1 calc R U . . .
C19_1 C 0.1602(2) 0.41695(18) 0.39489(18) 0.0298(6) Uani 1 1 d . . . . .
H19_1 H 0.143337 0.361728 0.403557 0.036 Uiso 1 1 calc R U . . .
C20_1 C 0.12746(19) 0.45420(18) 0.32510(17) 0.0271(6) Uani 1 1 d . . . . .
H20_1 H 0.088070 0.424319 0.286649 0.032 Uiso 1 1 calc R U . . .
C21_1 C 0.15171(17) 0.53504(17) 0.31067(16) 0.0226(5) Uani 1 1 d . . . . .
C22_1 C 0.30472(19) 0.58754(18) 0.50436(16) 0.0264(6) Uani 1 1 d . . . . .
H22_1 H 0.309867 0.645673 0.486593 0.032 Uiso 1 1 calc R U . . .
C23_1 C 0.2677(3) 0.5911(3) 0.57680(19) 0.0469(9) Uani 1 1 d . . . . .
H23A_1 H 0.306494 0.625711 0.614587 0.070 Uiso 1 1 calc R U . . .
H23B_1 H 0.265223 0.535033 0.597136 0.070 Uiso 1 1 calc R U . . .
H23C_1 H 0.207564 0.614831 0.565236 0.070 Uiso 1 1 calc R U . . .
C24_1 C 0.3978(2) 0.5495(3) 0.5201(3) 0.0571(12) Uani 1 1 d . . . . .
H24A_1 H 0.436068 0.579328 0.561936 0.086 Uiso 1 1 calc R U . . .
H24B_1 H 0.422962 0.553589 0.474311 0.086 Uiso 1 1 calc R U . . .
H24C_1 H 0.394045 0.491143 0.534030 0.086 Uiso 1 1 calc R U . . .
C25_1 C 0.11533(19) 0.57738(18) 0.23506(16) 0.0268(6) Uani 1 1 d . . . . .
H25_1 H 0.158402 0.621765 0.228034 0.032 Uiso 1 1 calc R U . . .
C26_1 C 0.1056(2) 0.51841(19) 0.16748(17) 0.0310(6) Uani 1 1 d . . . . .
H26A_1 H 0.090580 0.550072 0.120023 0.046 Uiso 1 1 calc R U . . .
H26B_1 H 0.058138 0.478365 0.169500 0.046 Uiso 1 1 calc R U . . .
H26C_1 H 0.161958 0.488917 0.169508 0.046 Uiso 1 1 calc R U . . .
C27_1 C 0.0257(2) 0.6191(2) 0.23716(19) 0.0409(8) Uani 1 1 d . . . . .
H27A_1 H 0.006364 0.652200 0.190966 0.061 Uiso 1 1 calc R U . . .
H27B_1 H 0.032695 0.655184 0.281880 0.061 Uiso 1 1 calc R U . . .
H27C_1 H -0.019130 0.576603 0.239988 0.061 Uiso 1 1 calc R U . . .
S1_2 S -0.01574(5) 0.71464(6) 0.48725(5) 0.0412(2) Uani 1 1 d . . . . .
C2_2 C -0.0771(3) 0.5765(3) 0.4079(3) 0.0597(12) Uani 1 1 d . . . . .
H2A_2 H -0.122183 0.550313 0.368223 0.090 Uiso 1 1 calc R U . . .
H2B_2 H -0.075585 0.548536 0.456546 0.090 Uiso 1 1 calc R U . . .
H2C_2 H -0.018506 0.572071 0.394376 0.090 Uiso 1 1 calc R U . . .
C3_2 C -0.0536(3) 0.8154(3) 0.4988(3) 0.0598(12) Uani 1 1 d . . . . .
H3A_2 H -0.117505 0.812501 0.501162 0.072 Uiso 1 1 calc R U . . .
H3AB_2 H -0.020937 0.837044 0.548328 0.072 Uiso 1 1 calc R U . . .
C4_2 C -0.0439(4) 0.8731(4) 0.4408(3) 0.0839(19) Uani 1 1 d . . . . .
H4A_2 H -0.075303 0.924497 0.447646 0.126 Uiso 1 1 calc R U . . .
H4B_2 H -0.069135 0.849428 0.390815 0.126 Uiso 1 1 calc R U . . .
H4C_2 H 0.019555 0.884974 0.444288 0.126 Uiso 1 1 calc R U . . .
C1_2 C -0.1001(2) 0.6661(2) 0.4148(2) 0.0385(7) Uani 1 1 d . . . . .
H1A_2 H -0.159156 0.670944 0.428616 0.046 Uiso 1 1 calc R U . . .
H1AB_2 H -0.103123 0.694379 0.365388 0.046 Uiso 1 1 calc R U . . .
C1_3 C 0.5802(2) 0.79035(19) 0.42771(18) 0.0310(6) Uani 1 1 d . . . . .
P1_3 P 0.59073(5) 0.74123(4) 0.33103(4) 0.02472(17) Uani 1 1 d . . . . .
F1_3 F 0.67111(11) 0.67909(10) 0.37197(10) 0.0280(4) Uani 1 1 d . . . . .
C2_3 C 0.6283(2) 0.7494(2) 0.50227(19) 0.0366(7) Uani 1 1 d . . . . .
F2_3 F 0.51413(12) 0.80601(11) 0.29013(10) 0.0353(4) Uani 1 1 d . . . . .
C3_3 C 0.5792(2) 0.68594(19) 0.23377(18) 0.0317(6) Uani 1 1 d . . . . .
F3_3 F 0.51827(12) 0.67461(11) 0.34722(11) 0.0340(4) Uani 1 1 d . . . . .
C4_3 C 0.6253(2) 0.60190(19) 0.23086(19) 0.0352(7) Uani 1 1 d . . . . .
F4_3 F 0.49231(13) 0.78869(14) 0.43189(12) 0.0438(5) Uani 1 1 d . . . . .
C5_3 C 0.6863(2) 0.81482(19) 0.31467(19) 0.0325(6) Uani 1 1 d . . . . .
F5_3 F 0.60320(14) 0.87166(11) 0.43391(11) 0.0421(5) Uani 1 1 d . . . . .
C6_3 C 0.6698(3) 0.8993(2) 0.2745(2) 0.0458(9) Uani 1 1 d . . . . .
F6_3 F 0.60685(16) 0.67076(13) 0.50502(12) 0.0466(5) Uani 1 1 d . . . . .
F7_3 F 0.60611(17) 0.78725(15) 0.56210(12) 0.0525(6) Uani 1 1 d . . . . .
F8_3 F 0.71717(14) 0.75413(14) 0.51201(12) 0.0436(5) Uani 1 1 d . . . . .
F9_3 F 0.49058(13) 0.67057(13) 0.20574(11) 0.0423(5) Uani 1 1 d . . . . .
F10_3 F 0.60487(14) 0.73326(11) 0.17908(11) 0.0386(4) Uani 1 1 d . . . . .
F11_3 F 0.71311(13) 0.60765(12) 0.24643(12) 0.0399(4) Uani 1 1 d . . . . .
F12_3 F 0.60135(17) 0.56961(13) 0.16072(12) 0.0510(5) Uani 1 1 d . . . . .
F13_3 F 0.60060(14) 0.54764(11) 0.27863(12) 0.0413(5) Uani 1 1 d . . . . .
F14_3 F 0.74089(13) 0.77276(11) 0.27697(12) 0.0399(5) Uani 1 1 d . . . . .
F15_3 F 0.74018(13) 0.83343(12) 0.38370(12) 0.0427(5) Uani 1 1 d . . . . .
F16_3 F 0.6265(2) 0.95129(13) 0.31157(15) 0.0652(7) Uani 1 1 d . . . . .
F17_3 F 0.62034(19) 0.89163(13) 0.20374(13) 0.0571(6) Uani 1 1 d . . . . .
F18_3 F 0.7459(2) 0.93343(15) 0.26822(17) 0.0727(8) Uani 1 1 d . . . . .

loop_
_atom_site_aniso_label
_atom_site_aniso_U_11
_atom_site_aniso_U_22
_atom_site_aniso_U_33
_atom_site_aniso_U_23
_atom_site_aniso_U_13
_atom_site_aniso_U_12
C1_1 0.0158(11) 0.0213(12) 0.0177(11) -0.0012(9) -0.0004(9) 0.0004(9)
N1_1 0.0164(10) 0.0193(10) 0.0188(10) -0.0026(8) 0.0050(8) 0.0002(8)
Cu1_1 0.0167(2) 0.0288(2) 0.0261(2) -0.00372(15) 0.00849(16) -0.00154(15)
C2_1 0.0183(12) 0.0296(14) 0.0227(13) -0.0009(10) 0.0081(10) -0.0007(10)
N2_1 0.0157(10) 0.0218(10) 0.0190(10) -0.0027(8) 0.0040(8) -0.0005(8)
C3_1 0.0173(12) 0.0259(13) 0.0253(13) -0.0020(10) 0.0084(10) 0.0010(10)
C4_1 0.0200(12) 0.0206(12) 0.0217(12) -0.0029(10) 0.0068(10) -0.0010(10)
C5_1 0.0210(13) 0.0251(13) 0.0224(13) -0.0021(10) 0.0029(10) 0.0000(10)
C6_1 0.0298(15) 0.0284(14) 0.0286(14) -0.0010(11) 0.0034(11) 0.0070(12)
C7_1 0.0391(17) 0.0269(14) 0.0344(16) -0.0074(12) 0.0065(13) 0.0059(12)
C8_1 0.0357(16) 0.0295(15) 0.0267(14) -0.0087(12) 0.0065(12) -0.0009(12)
C9_1 0.0243(13) 0.0265(13) 0.0204(12) -0.0031(10) 0.0053(10) -0.0026(11)
C10_1 0.0237(13) 0.0288(14) 0.0214(13) -0.0030(11) -0.0008(10) 0.0034(11)
C11_1 0.0299(15) 0.0449(18) 0.0249(14) 0.0003(13) 0.0018(12) -0.0059(13)
C12_1 0.0291(15) 0.0313(15) 0.0339(16) 0.0026(12) 0.0007(12) -0.0047(12)
C13_1 0.0299(15) 0.0309(14) 0.0201(13) -0.0028(11) 0.0006(11) -0.0022(12)
C14_1 0.0444(19) 0.064(2) 0.0273(16) 0.0112(15) 0.0074(14) -0.0036(17)
C15_1 0.0303(15) 0.0373(16) 0.0295(15) -0.0036(13) -0.0014(12) -0.0005(13)
C16_1 0.0152(11) 0.0195(12) 0.0227(12) -0.0015(10) 0.0042(9) -0.0001(9)
C17_1 0.0182(12) 0.0265(13) 0.0221(12) -0.0008(10) 0.0054(10) 0.0028(10)
C18_1 0.0270(14) 0.0272(14) 0.0267(14) 0.0034(11) 0.0069(11) 0.0025(11)
C19_1 0.0290(15) 0.0236(13) 0.0377(16) 0.0010(12) 0.0088(12) -0.0031(11)
C20_1 0.0230(13) 0.0251(13) 0.0316(14) -0.0048(11) 0.0022(11) -0.0030(11)
C21_1 0.0183(12) 0.0230(13) 0.0252(13) -0.0029(10) 0.0013(10) 0.0030(10)
C22_1 0.0257(14) 0.0300(14) 0.0212(13) -0.0010(11) -0.0005(11) 0.0009(11)
C23_1 0.049(2) 0.065(2) 0.0272(16) -0.0110(16) 0.0083(15) -0.0123(18)
C24_1 0.0266(17) 0.072(3) 0.063(3) -0.031(2) -0.0126(17) 0.0070(17)
C25_1 0.0254(14) 0.0260(13) 0.0246(13) -0.0021(11) -0.0045(11) 0.0021(11)
C26_1 0.0311(15) 0.0335(15) 0.0259(14) -0.0055(12) 0.0005(12) 0.0057(12)
C27_1 0.0420(18) 0.0394(17) 0.0332(16) -0.0142(14) -0.0113(14) 0.0189(15)
S1_2 0.0252(4) 0.0630(5) 0.0401(4) -0.0177(4) 0.0173(3) -0.0119(4)
C2_2 0.056(2) 0.047(2) 0.086(3) -0.017(2) 0.038(2) -0.0126(19)
C3_2 0.047(2) 0.055(2) 0.084(3) -0.026(2) 0.030(2) -0.0047(19)
C4_2 0.090(4) 0.094(4) 0.079(3) 0.022(3) 0.046(3) 0.061(3)
C1_2 0.0249(15) 0.0447(18) 0.0483(19) -0.0104(15) 0.0135(14) -0.0101(13)
C1_3 0.0263(14) 0.0309(15) 0.0364(16) -0.0018(12) 0.0079(12) 0.0054(12)
P1_3 0.0222(3) 0.0225(3) 0.0294(4) 0.0008(3) 0.0053(3) 0.0013(3)
F1_3 0.0276(8) 0.0239(8) 0.0332(9) 0.0001(7) 0.0081(7) 0.0007(6)
C2_3 0.0424(18) 0.0363(16) 0.0318(16) -0.0018(13) 0.0089(14) 0.0058(14)
F2_3 0.0320(9) 0.0355(9) 0.0369(10) 0.0023(8) 0.0034(8) 0.0106(7)
C3_3 0.0348(16) 0.0274(15) 0.0340(16) 0.0021(12) 0.0093(13) -0.0018(12)
F3_3 0.0263(9) 0.0363(9) 0.0408(10) -0.0020(8) 0.0099(7) -0.0064(7)
C4_3 0.0441(18) 0.0260(15) 0.0375(17) -0.0056(12) 0.0126(14) -0.0022(13)
F4_3 0.0286(10) 0.0583(12) 0.0464(11) -0.0053(9) 0.0119(8) 0.0101(9)
C5_3 0.0340(16) 0.0263(14) 0.0389(17) -0.0017(12) 0.0112(13) -0.0037(12)
F5_3 0.0554(12) 0.0263(9) 0.0451(11) -0.0070(8) 0.0117(9) 0.0054(8)
C6_3 0.067(3) 0.0247(16) 0.051(2) 0.0055(14) 0.0242(19) -0.0014(16)
F6_3 0.0623(14) 0.0392(11) 0.0418(11) 0.0111(9) 0.0189(10) 0.0060(10)
F7_3 0.0610(14) 0.0642(14) 0.0331(11) -0.0071(10) 0.0114(10) 0.0149(11)
F8_3 0.0335(10) 0.0554(12) 0.0380(11) -0.0017(9) -0.0018(8) 0.0069(9)
F9_3 0.0351(10) 0.0460(11) 0.0419(11) -0.0047(9) -0.0007(8) -0.0042(8)
F10_3 0.0507(12) 0.0342(10) 0.0323(9) 0.0048(7) 0.0124(8) 0.0002(8)
F11_3 0.0411(11) 0.0338(9) 0.0480(11) -0.0068(8) 0.0165(9) 0.0063(8)
F12_3 0.0705(15) 0.0404(11) 0.0416(11) -0.0151(9) 0.0109(10) -0.0053(10)
F13_3 0.0546(12) 0.0223(8) 0.0489(11) -0.0016(8) 0.0150(9) -0.0050(8)
F14_3 0.0338(10) 0.0359(10) 0.0549(12) -0.0050(8) 0.0208(9) -0.0040(8)
F15_3 0.0388(10) 0.0400(10) 0.0485(11) -0.0079(9) 0.0070(9) -0.0138(8)
F16_3 0.110(2) 0.0258(10) 0.0685(16) 0.0044(10) 0.0382(15) 0.0127(12)
F17_3 0.0917(18) 0.0337(11) 0.0491(13) 0.0150(9) 0.0217(12) 0.0077(11)
F18_3 0.096(2) 0.0407(13) 0.092(2) 0.0028(12) 0.0445(17) -0.0296(13)

loop_
_atom_type_symbol
_atom_type_description
_atom_type_scat_dispersion_real
_atom_type_scat_dispersion_imag
_atom_type_scat_source
C C 0.0181 0.0091 'International Tables Vol C Tables 4.2.6.8 and 6.1.1.4'
H H 0.0000 0.0000 'International Tables Vol C Tables 4.2.6.8 and 6.1.1.4'
N N 0.0311 0.0180 'International Tables Vol C Tables 4.2.6.8 and 6.1.1.4'
F F 0.0727 0.0534 'International Tables Vol C Tables 4.2.6.8 and 6.1.1.4'
P P 0.2955 0.4335 'International Tables Vol C Tables 4.2.6.8 and 6.1.1.4'
S S 0.3331 0.5567 'International Tables Vol C Tables 4.2.6.8 and 6.1.1.4'
Cu Cu -1.9646 0.5888 'International Tables Vol C Tables 4.2.6.8 and 6.1.1.4'

loop_
_geom_angle_atom_site_label_1
_geom_angle_atom_site_label_2
_geom_angle_atom_site_label_3
_geom_angle
_geom_angle_site_symmetry_1
_geom_angle_site_symmetry_3
_geom_angle_publ_flag
N1_1 C1_1 N2_1 104.6(2) . . ?
N1_1 C1_1 Cu1_1 128.77(19) . . ?
N2_1 C1_1 Cu1_1 126.65(19) . . ?
C1_1 N1_1 C2_1 111.2(2) . . ?
C1_1 N1_1 C4_1 123.1(2) . . ?
C2_1 N1_1 C4_1 125.6(2) . . ?
C1_1 Cu1_1 S1_2 176.49(8) . . ?
C3_1 C2_1 N1_1 106.4(2) . . ?
C3_1 C2_1 H2_1 126.8 . . ?
N1_1 C2_1 H2_1 126.8 . . ?
C1_1 N2_1 C3_1 111.4(2) . . ?
C1_1 N2_1 C16_1 122.6(2) . . ?
C3_1 N2_1 C16_1 126.0(2) . . ?
C2_1 C3_1 N2_1 106.4(2) . . ?
C2_1 C3_1 H3_1 126.8 . . ?
N2_1 C3_1 H3_1 126.8 . . ?
C5_1 C4_1 C9_1 123.7(2) . . ?
C5_1 C4_1 N1_1 118.2(2) . . ?
C9_1 C4_1 N1_1 118.0(2) . . ?
C6_1 C5_1 C4_1 117.2(2) . . ?
C6_1 C5_1 C10_1 120.2(2) . . ?
C4_1 C5_1 C10_1 122.6(2) . . ?
C7_1 C6_1 C5_1 120.5(3) . . ?
C7_1 C6_1 H6_1 119.7 . . ?
C5_1 C6_1 H6_1 119.7 . . ?
C8_1 C7_1 C6_1 120.9(3) . . ?
C8_1 C7_1 H7_1 119.5 . . ?
C6_1 C7_1 H7_1 119.5 . . ?
C7_1 C8_1 C9_1 120.7(3) . . ?
C7_1 C8_1 H8_1 119.6 . . ?
C9_1 C8_1 H8_1 119.6 . . ?
C8_1 C9_1 C4_1 116.9(3) . . ?
C8_1 C9_1 C13_1 120.7(2) . . ?
C4_1 C9_1 C13_1 122.4(2) . . ?
C5_1 C10_1 C11_1 112.0(2) . . ?
C5_1 C10_1 C12_1 110.2(2) . . ?
C11_1 C10_1 C12_1 110.6(2) . . ?
C5_1 C10_1 H10_1 108.0 . . ?
C11_1 C10_1 H10_1 108.0 . . ?
C12_1 C10_1 H10_1 108.0 . . ?
C10_1 C11_1 H11A_1 109.5 . . ?
C10_1 C11_1 H11B_1 109.5 . . ?
H11A_1 C11_1 H11B_1 109.5 . . ?
C10_1 C11_1 H11C_1 109.5 . . ?
H11A_1 C11_1 H11C_1 109.5 . . ?
H11B_1 C11_1 H11C_1 109.5 . . ?
C10_1 C12_1 H12A_1 109.5 . . ?
C10_1 C12_1 H12B_1 109.5 . . ?
H12A_1 C12_1 H12B_1 109.5 . . ?
C10_1 C12_1 H12C_1 109.5 . . ?
H12A_1 C12_1 H12C_1 109.5 . . ?
H12B_1 C12_1 H12C_1 109.5 . . ?
C9_1 C13_1 C15_1 111.4(2) . . ?
C9_1 C13_1 C14_1 111.0(3) . . ?
C15_1 C13_1 C14_1 110.6(3) . . ?
C9_1 C13_1 H13_1 107.9 . . ?
C15_1 C13_1 H13_1 107.9 . . ?
C14_1 C13_1 H13_1 107.9 . . ?
C13_1 C14_1 H14A_1 109.5 . . ?
C13_1 C14_1 H14B_1 109.5 . . ?
H14A_1 C14_1 H14B_1 109.5 . . ?
C13_1 C14_1 H14C_1 109.5 . . ?
H14A_1 C14_1 H14C_1 109.5 . . ?
H14B_1 C14_1 H14C_1 109.5 . . ?
C13_1 C15_1 H15A_1 109.5 . . ?
C13_1 C15_1 H15B_1 109.5 . . ?
H15A_1 C15_1 H15B_1 109.5 . . ?
C13_1 C15_1 H15C_1 109.5 . . ?
H15A_1 C15_1 H15C_1 109.5 . . ?
H15B_1 C15_1 H15C_1 109.5 . . ?
C17_1 C16_1 C21_1 123.4(2) . . ?
C17_1 C16_1 N2_1 118.3(2) . . ?
C21_1 C16_1 N2_1 118.3(2) . . ?
C18_1 C17_1 C16_1 117.3(2) . . ?
C18_1 C17_1 C22_1 120.5(2) . . ?
C16_1 C17_1 C22_1 122.2(2) . . ?
C17_1 C18_1 C19_1 120.8(3) . . ?
C17_1 C18_1 H18_1 119.6 . . ?
C19_1 C18_1 H18_1 119.6 . . ?
C20_1 C19_1 C18_1 120.6(3) . . ?
C20_1 C19_1 H19_1 119.7 . . ?
C18_1 C19_1 H19_1 119.7 . . ?
C19_1 C20_1 C21_1 120.9(3) . . ?
C19_1 C20_1 H20_1 119.6 . . ?
C21_1 C20_1 H20_1 119.6 . . ?
C20_1 C21_1 C16_1 117.1(3) . . ?
C20_1 C21_1 C25_1 121.6(2) . . ?
C16_1 C21_1 C25_1 121.3(2) . . ?
C17_1 C22_1 C24_1 111.0(2) . . ?
C17_1 C22_1 C23_1 111.6(3) . . ?
C24_1 C22_1 C23_1 110.9(3) . . ?
C17_1 C22_1 H22_1 107.8 . . ?
C24_1 C22_1 H22_1 107.8 . . ?
C23_1 C22_1 H22_1 107.8 . . ?
C22_1 C23_1 H23A_1 109.5 . . ?
C22_1 C23_1 H23B_1 109.5 . . ?
H23A_1 C23_1 H23B_1 109.5 . . ?
C22_1 C23_1 H23C_1 109.5 . . ?
H23A_1 C23_1 H23C_1 109.5 . . ?
H23B_1 C23_1 H23C_1 109.5 . . ?
C22_1 C24_1 H24A_1 109.5 . . ?
C22_1 C24_1 H24B_1 109.5 . . ?
H24A_1 C24_1 H24B_1 109.5 . . ?
C22_1 C24_1 H24C_1 109.5 . . ?
H24A_1 C24_1 H24C_1 109.5 . . ?
H24B_1 C24_1 H24C_1 109.5 . . ?
C21_1 C25_1 C26_1 112.8(2) . . ?
C21_1 C25_1 C27_1 109.9(3) . . ?
C26_1 C25_1 C27_1 110.6(2) . . ?
C21_1 C25_1 H25_1 107.8 . . ?
C26_1 C25_1 H25_1 107.8 . . ?
C27_1 C25_1 H25_1 107.8 . . ?
C25_1 C26_1 H26A_1 109.5 . . ?
C25_1 C26_1 H26B_1 109.5 . . ?
H26A_1 C26_1 H26B_1 109.5 . . ?
C25_1 C26_1 H26C_1 109.5 . . ?
H26A_1 C26_1 H26C_1 109.5 . . ?
H26B_1 C26_1 H26C_1 109.5 . . ?
C25_1 C27_1 H27A_1 109.5 . . ?
C25_1 C27_1 H27B_1 109.5 . . ?
H27A_1 C27_1 H27B_1 109.5 . . ?
C25_1 C27_1 H27C_1 109.5 . . ?
H27A_1 C27_1 H27C_1 109.5 . . ?
H27B_1 C27_1 H27C_1 109.5 . . ?
C3_2 S1_2 C1_2 106.4(2) . . ?
C3_2 S1_2 Cu1_1 107.49(15) . . ?
C1_2 S1_2 Cu1_1 102.40(11) . . ?
C1_2 C2_2 H2A_2 109.5 . . ?
C1_2 C2_2 H2B_2 109.5 . . ?
H2A_2 C2_2 H2B_2 109.5 . . ?
C1_2 C2_2 H2C_2 109.5 . . ?
H2A_2 C2_2 H2C_2 109.5 . . ?
H2B_2 C2_2 H2C_2 109.5 . . ?
C4_2 C3_2 S1_2 115.6(3) . . ?
C4_2 C3_2 H3A_2 108.4 . . ?
S1_2 C3_2 H3A_2 108.4 . . ?
C4_2 C3_2 H3AB_2 108.4 . . ?
S1_2 C3_2 H3AB_2 108.4 . . ?
H3A_2 C3_2 H3AB_2 107.4 . . ?
C3_2 C4_2 H4A_2 109.5 . . ?
C3_2 C4_2 H4B_2 109.5 . . ?
H4A_2 C4_2 H4B_2 109.5 . . ?
C3_2 C4_2 H4C_2 109.5 . . ?
H4A_2 C4_2 H4C_2 109.5 . . ?
H4B_2 C4_2 H4C_2 109.5 . . ?
C2_2 C1_2 S1_2 109.3(3) . . ?
C2_2 C1_2 H1A_2 109.8 . . ?
S1_2 C1_2 H1A_2 109.8 . . ?
C2_2 C1_2 H1AB_2 109.8 . . ?
S1_2 C1_2 H1AB_2 109.8 . . ?
H1A_2 C1_2 H1AB_2 108.3 . . ?
F5_3 C1_3 F4_3 104.9(2) . . ?
F5_3 C1_3 C2_3 105.9(3) . . ?
F4_3 C1_3 C2_3 104.2(3) . . ?
F5_3 C1_3 P1_3 113.5(2) . . ?
F4_3 C1_3 P1_3 107.8(2) . . ?
C2_3 C1_3 P1_3 119.3(2) . . ?
F3_3 P1_3 F2_3 92.91(10) . . ?
F3_3 P1_3 F1_3 89.57(9) . . ?
F2_3 P1_3 F1_3 177.51(10) . . ?
F3_3 P1_3 C3_3 85.27(12) . . ?
F2_3 P1_3 C3_3 88.06(12) . . ?
F1_3 P1_3 C3_3 92.44(12) . . ?
F3_3 P1_3 C1_3 85.63(12) . . ?
F2_3 P1_3 C1_3 87.47(12) . . ?
F1_3 P1_3 C1_3 92.42(11) . . ?
C3_3 P1_3 C1_3 169.65(14) . . ?
F3_3 P1_3 C5_3 175.10(12) . . ?
F2_3 P1_3 C5_3 91.96(12) . . ?
F1_3 P1_3 C5_3 85.57(12) . . ?
C3_3 P1_3 C5_3 94.36(14) . . ?
C1_3 P1_3 C5_3 95.12(14) . . ?
F6_3 C2_3 F8_3 107.8(3) . . ?
F6_3 C2_3 F7_3 107.7(3) . . ?
F8_3 C2_3 F7_3 106.8(3) . . ?
F6_3 C2_3 C1_3 111.7(3) . . ?
F8_3 C2_3 C1_3 112.4(3) . . ?
F7_3 C2_3 C1_3 110.3(3) . . ?
F10_3 C3_3 F9_3 104.4(3) . . ?
F10_3 C3_3 C4_3 105.5(2) . . ?
F9_3 C3_3 C4_3 104.8(3) . . ?
F10_3 C3_3 P1_3 113.9(2) . . ?
F9_3 C3_3 P1_3 108.3(2) . . ?
C4_3 C3_3 P1_3 118.8(2) . . ?
F11_3 C4_3 F13_3 108.8(3) . . ?
F11_3 C4_3 F12_3 107.2(3) . . ?
F13_3 C4_3 F12_3 106.8(3) . . ?
F11_3 C4_3 C3_3 112.7(3) . . ?
F13_3 C4_3 C3_3 111.4(3) . . ?
F12_3 C4_3 C3_3 109.7(3) . . ?
F14_3 C5_3 F15_3 104.0(3) . . ?
F14_3 C5_3 C6_3 105.5(3) . . ?
F15_3 C5_3 C6_3 103.8(3) . . ?
F14_3 C5_3 P1_3 109.15(19) . . ?
F15_3 C5_3 P1_3 109.1(2) . . ?
C6_3 C5_3 P1_3 123.6(3) . . ?
F18_3 C6_3 F16_3 108.7(3) . . ?
F18_3 C6_3 F17_3 107.0(3) . . ?
F16_3 C6_3 F17_3 106.8(3) . . ?
F18_3 C6_3 C5_3 110.4(3) . . ?
F16_3 C6_3 C5_3 112.1(3) . . ?
F17_3 C6_3 C5_3 111.6(3) . . ?

loop_
_geom_bond_atom_site_label_1
_geom_bond_atom_site_label_2
_geom_bond_distance
_geom_bond_site_symmetry_2
_geom_bond_publ_flag
C1_1 N1_1 1.351(3) . ?
C1_1 N2_1 1.353(3) . ?
C1_1 Cu1_1 1.887(3) . ?
N1_1 C2_1 1.386(3) . ?
N1_1 C4_1 1.446(3) . ?
Cu1_1 S1_2 2.1705(8) . ?
C2_1 C3_1 1.357(4) . ?
C2_1 H2_1 0.9500 . ?
N2_1 C3_1 1.382(3) . ?
N2_1 C16_1 1.444(3) . ?
C3_1 H3_1 0.9500 . ?
C4_1 C5_1 1.395(4) . ?
C4_1 C9_1 1.401(4) . ?
C5_1 C6_1 1.393(4) . ?
C5_1 C10_1 1.522(4) . ?
C6_1 C7_1 1.388(4) . ?
C6_1 H6_1 0.9500 . ?
C7_1 C8_1 1.386(4) . ?
C7_1 H7_1 0.9500 . ?
C8_1 C9_1 1.393(4) . ?
C8_1 H8_1 0.9500 . ?
C9_1 C13_1 1.514(4) . ?
C10_1 C11_1 1.526(4) . ?
C10_1 C12_1 1.537(4) . ?
C10_1 H10_1 1.0000 . ?
C11_1 H11A_1 0.9800 . ?
C11_1 H11B_1 0.9800 . ?
C11_1 H11C_1 0.9800 . ?
C12_1 H12A_1 0.9800 . ?
C12_1 H12B_1 0.9800 . ?
C12_1 H12C_1 0.9800 . ?
C13_1 C15_1 1.531(4) . ?
C13_1 C14_1 1.532(4) . ?
C13_1 H13_1 1.0000 . ?
C14_1 H14A_1 0.9800 . ?
C14_1 H14B_1 0.9800 . ?
C14_1 H14C_1 0.9800 . ?
C15_1 H15A_1 0.9800 . ?
C15_1 H15B_1 0.9800 . ?
C15_1 H15C_1 0.9800 . ?
C16_1 C17_1 1.402(4) . ?
C16_1 C21_1 1.403(4) . ?
C17_1 C18_1 1.392(4) . ?
C17_1 C22_1 1.522(4) . ?
C18_1 C19_1 1.393(4) . ?
C18_1 H18_1 0.9500 . ?
C19_1 C20_1 1.388(4) . ?
C19_1 H19_1 0.9500 . ?
C20_1 C21_1 1.396(4) . ?
C20_1 H20_1 0.9500 . ?
C21_1 C25_1 1.520(4) . ?
C22_1 C24_1 1.525(4) . ?
C22_1 C23_1 1.525(4) . ?
C22_1 H22_1 1.0000 . ?
C23_1 H23A_1 0.9800 . ?
C23_1 H23B_1 0.9800 . ?
C23_1 H23C_1 0.9800 . ?
C24_1 H24A_1 0.9800 . ?
C24_1 H24B_1 0.9800 . ?
C24_1 H24C_1 0.9800 . ?
C25_1 C26_1 1.526(4) . ?
C25_1 C27_1 1.538(4) . ?
C25_1 H25_1 1.0000 . ?
C26_1 H26A_1 0.9800 . ?
C26_1 H26B_1 0.9800 . ?
C26_1 H26C_1 0.9800 . ?
C27_1 H27A_1 0.9800 . ?
C27_1 H27B_1 0.9800 . ?
C27_1 H27C_1 0.9800 . ?
S1_2 C3_2 1.754(4) . ?
S1_2 C1_2 1.813(3) . ?
C2_2 C1_2 1.501(5) . ?
C2_2 H2A_2 0.9800 . ?
C2_2 H2B_2 0.9800 . ?
C2_2 H2C_2 0.9800 . ?
C3_2 C4_2 1.428(7) . ?
C3_2 H3A_2 0.9900 . ?
C3_2 H3AB_2 0.9900 . ?
C4_2 H4A_2 0.9800 . ?
C4_2 H4B_2 0.9800 . ?
C4_2 H4C_2 0.9800 . ?
C1_2 H1A_2 0.9900 . ?
C1_2 H1AB_2 0.9900 . ?
C1_3 F5_3 1.358(4) . ?
C1_3 F4_3 1.365(4) . ?
C1_3 C2_3 1.538(5) . ?
C1_3 P1_3 1.947(3) . ?
P1_3 F3_3 1.6151(18) . ?
P1_3 F2_3 1.6299(18) . ?
P1_3 F1_3 1.6406(18) . ?
P1_3 C3_3 1.938(3) . ?
P1_3 C5_3 1.955(3) . ?
C2_3 F6_3 1.316(4) . ?
C2_3 F8_3 1.339(4) . ?
C2_3 F7_3 1.340(4) . ?
C3_3 F10_3 1.365(4) . ?
C3_3 F9_3 1.371(4) . ?
C3_3 C4_3 1.536(4) . ?
C4_3 F11_3 1.320(4) . ?
C4_3 F13_3 1.335(4) . ?
C4_3 F12_3 1.343(4) . ?
C5_3 F14_3 1.362(4) . ?
C5_3 F15_3 1.374(4) . ?
C5_3 C6_3 1.539(5) . ?
C6_3 F18_3 1.317(5) . ?
C6_3 F16_3 1.330(4) . ?
C6_3 F17_3 1.345(5) . ?
